data_4021462
loop_
_publ_author_name
'Natalia P\'erez-Hern\'andez'
'Mart\'in Febles'
'Cirilo P\'erez'
'Mat\'ias L. Rodr\'iguez'
'Concepci\'on Foces-Foces'
'Julio D. Mart\'in'

_publ_section_title
;
 Synthesis and Structure of Hydroxyl Acids of General Structure
 7,7-Alkenyl/alkynyl-5-hydroxymethyl-6-oxabicyclo[3.2.1]octane-
 1-carboxylic Acid
;
_journal_name_full 'Journal of Organic Chemistry'
_journal_page_first 1139
_journal_page_last 1151
_journal_paper_doi 10.1021/jo052237p
_journal_volume 71
_journal_year 2006
_chemical_formula_moiety 'C15 H24 O6'
_chemical_formula_sum 'C15 H24 O6'
_chemical_formula_weight 300.34
_chemical_name_systematic
;
 (1R*, 3S*)-3-acetoxymethyl-1-(1-S-ethyl-oxiranyl)-3-
hydroxy-cyclohexanecarboxylic acid
 methyl ester
;
_space_group_IT_number 2
_symmetry_cell_setting triclinic
_symmetry_space_group_name_Hall '-P 1'
_symmetry_space_group_name_H-M 'P -1'
_atom_sites_solution_hydrogens geom
_atom_sites_solution_primary direct
_atom_sites_solution_secondary difmap
_audit_creation_method SHELXL-97
_cell_angle_alpha 81.0110(10)
_cell_angle_beta 76.2690(10)
_cell_angle_gamma 80.257(2)
_cell_formula_units_Z 2
_cell_length_a 8.4950(2)
_cell_length_b 9.7150(3)
_cell_length_c 9.9900(4)
_cell_measurement_reflns_used 3513
_cell_measurement_temperature 293(2)
_cell_measurement_theta_max 27.49
_cell_measurement_theta_min 2.11
_cell_volume 783.53(4)
_computing_cell_refinement 'HKL Denzo and Scalepack (Otwinowski & Minor 1997)'
_computing_data_collection 'Collect (Nonius BV, 2000)'
_computing_data_reduction 'HKL Denzo and Scalepak (Otwinowski & Minor, 1997)'
_computing_molecular_graphics 'PLATON (Spek, 2003)'
_computing_publication_material 'SHELXL-97, WinGX (Farrugia, 1999) and PLATON'
_computing_structure_refinement 'SHELXL-97 (Sheldrick, 1997)'
_computing_structure_solution 'SIR97 (Altomare et al., 1999)'
_diffrn_ambient_temperature 293(2)
_diffrn_detector_area_resol_mean 9
_diffrn_measured_fraction_theta_full 0.977
_diffrn_measured_fraction_theta_max 0.977
_diffrn_measurement_device '95mm CCD camera on \k-goniostat'
_diffrn_measurement_device_type KappaCCD
_diffrn_measurement_method '\f and \w'
_diffrn_radiation_monochromator 'horizontally mounted graphite crystal'
_diffrn_radiation_source 'fine-focus sealed tube'
_diffrn_radiation_type MoK\a
_diffrn_radiation_wavelength 0.71073
_diffrn_reflns_av_R_equivalents 0.0000
_diffrn_reflns_av_sigmaI/netI 0.0368
_diffrn_reflns_limit_h_max 11
_diffrn_reflns_limit_h_min 0
_diffrn_reflns_limit_k_max 12
_diffrn_reflns_limit_k_min -12
_diffrn_reflns_limit_l_max 12
_diffrn_reflns_limit_l_min -12
_diffrn_reflns_number 3513
_diffrn_reflns_theta_full 27.49
_diffrn_reflns_theta_max 27.49
_diffrn_reflns_theta_min 2.11
_exptl_absorpt_coefficient_mu 0.098
_exptl_absorpt_correction_T_max 0.9903
_exptl_absorpt_correction_T_min 0.9574
_exptl_absorpt_correction_type none
_exptl_crystal_colour colourless
_exptl_crystal_density_diffrn 1.273
_exptl_crystal_density_method 'not measured'
_exptl_crystal_description plate
_exptl_crystal_F_000 324
_exptl_crystal_size_max 0.45
_exptl_crystal_size_mid 0.40
_exptl_crystal_size_min 0.10
_refine_diff_density_max 0.316
_refine_diff_density_min -0.335
_refine_diff_density_rms 0.105
_refine_ls_extinction_method none
_refine_ls_goodness_of_fit_ref 1.042
_refine_ls_hydrogen_treatment mixed
_refine_ls_matrix_type full
_refine_ls_number_parameters 191
_refine_ls_number_reflns 3513
_refine_ls_number_restraints 0
_refine_ls_restrained_S_all 1.042
_refine_ls_R_factor_all 0.0852
_refine_ls_R_factor_gt 0.0692
_refine_ls_shift/su_max 0.001
_refine_ls_shift/su_mean 0.000
_refine_ls_structure_factor_coef Fsqd
_refine_ls_weighting_details 'calc w=1/[\s^2^(Fo^2^)+(0.0605P)^2^+0.7790P] where P=(Fo^2^+2Fc^2^)/3'
_refine_ls_weighting_scheme calc
_refine_ls_wR_factor_gt 0.1714
_refine_ls_wR_factor_ref 0.1997
_reflns_number_gt 2917
_reflns_number_total 3513
_reflns_threshold_expression >2sigma(I)
_cod_data_source_file jo052237psi20051102_104042_7.cif
_cod_depositor_comments
;
The following automatic conversions were performed:
'_symmetry_cell_setting' value 'Triclinic' changed to 'triclinic'
according to '/home/saulius/struct/CIF-dictionaries/cif_core.dic'
dictionary named 'cif_core.dic' version 2.4.1 from 2010-06-29.

Automatic conversion script
Id: cif_fix_enum 1527 2010-12-29 10:47:43Z saulius 
;
_cod_database_code 4021462

loop_
_symmetry_equiv_pos_as_xyz
'x, y, z'
'-x, -y, -z'

loop_
_atom_site_label
_atom_site_type_symbol
_atom_site_fract_x
_atom_site_fract_y
_atom_site_fract_z
_atom_site_U_iso_or_equiv
_atom_site_adp_type
_atom_site_occupancy
_atom_site_symmetry_multiplicity
_atom_site_calc_flag
_atom_site_refinement_flags
O1 O 0.53330(19) 0.34426(17) 0.37997(19) 0.0459(4) Uani 1 1 d .
H1 H 0.5299 0.4244 0.3390 0.055 Uiso 1 1 calc R
O2 O 0.6775(2) 0.3424(2) 0.0982(2) 0.0603(5) Uani 1 1 d .
O3 O 0.4920(2) 0.35161(18) 0.7076(2) 0.0525(5) Uani 1 1 d .
O4 O 0.40867(18) 0.16450(17) 0.65401(18) 0.0455(4) Uani 1 1 d .
O5 O 0.9307(3) 0.3141(3) -0.0284(3) 0.1016(10) Uani 1 1 d .
O6 O 0.8702(2) -0.0565(2) 0.6397(2) 0.0656(6) Uani 1 1 d .
C1 C 0.6938(3) 0.2686(2) 0.3386(3) 0.0420(5) Uani 1 1 d .
C2 C 0.8257(3) 0.3583(3) 0.3355(3) 0.0514(6) Uani 1 1 d .
H2A H 0.9326 0.3064 0.3030 0.062 Uiso 1 1 calc R
H2B H 0.8127 0.4430 0.2711 0.062 Uiso 1 1 calc R
C3 C 0.8153(3) 0.3982(3) 0.4785(3) 0.0564(7) Uani 1 1 d .
H3A H 0.7135 0.4594 0.5060 0.068 Uiso 1 1 calc R
H3B H 0.9047 0.4499 0.4747 0.068 Uiso 1 1 calc R
C4 C 0.8234(3) 0.2692(3) 0.5867(3) 0.0529(6) Uani 1 1 d .
H4A H 0.8084 0.3002 0.6771 0.063 Uiso 1 1 calc R
H4B H 0.9315 0.2153 0.5658 0.063 Uiso 1 1 calc R
C5 C 0.6945(3) 0.1728(2) 0.5934(3) 0.0410(5) Uani 1 1 d .
C6 C 0.7047(3) 0.1386(2) 0.4455(2) 0.0403(5) Uani 1 1 d .
H6A H 0.8072 0.0790 0.4160 0.048 Uiso 1 1 calc R
H6B H 0.6166 0.0858 0.4481 0.048 Uiso 1 1 calc R
C7 C 0.5227(3) 0.2433(2) 0.6562(2) 0.0410(5) Uani 1 1 d .
C8 C 0.7099(3) 0.2211(3) 0.1967(3) 0.0525(6) Uani 1 1 d .
H8A H 0.8194 0.1731 0.1656 0.063 Uiso 1 1 calc R
H8B H 0.6327 0.1560 0.2034 0.063 Uiso 1 1 calc R
C9 C 0.2404(3) 0.2241(3) 0.7031(3) 0.0580(7) Uani 1 1 d .
H9A H 0.1691 0.1592 0.6980 0.087 Uiso 1 1 calc R
H9B H 0.2160 0.3108 0.6464 0.087 Uiso 1 1 calc R
H9C H 0.2246 0.2418 0.7976 0.087 Uiso 1 1 calc R
C10 C 0.7280(3) 0.0376(3) 0.6938(3) 0.0471(6) Uani 1 1 d .
C11 C 0.7140(4) -0.1013(3) 0.6622(3) 0.0595(7) Uani 1 1 d .
H11A H 0.6850 -0.1729 0.7395 0.071 Uiso 1 1 calc R
H11B H 0.6712 -0.1057 0.5814 0.071 Uiso 1 1 calc R
C12 C 0.7123(6) 0.0609(4) 0.8429(4) 0.0872(12) Uani 1 1 d .
H12A H 0.7817 0.1306 0.8430 0.105 Uiso 1 1 calc R
H12B H 0.6003 0.1014 0.8780 0.105 Uiso 1 1 calc R
C13 C 0.7532(8) -0.0616(5) 0.9415(4) 0.122(2) Uani 1 1 d .
H13A H 0.7372 -0.0327 1.0320 0.183 Uiso 1 1 calc R
H13B H 0.8655 -0.1009 0.9114 0.183 Uiso 1 1 calc R
H13C H 0.6838 -0.1311 0.9455 0.183 Uiso 1 1 calc R
C14 C 0.7992(4) 0.3801(3) -0.0069(3) 0.0601(7) Uani 1 1 d .
C15 C 0.7461(5) 0.5136(4) -0.0890(4) 0.0856(11) Uani 1 1 d .
H15A H 0.6329 0.5450 -0.0520 0.128 Uiso 1 1 calc R
H15B H 0.7601 0.4983 -0.1840 0.128 Uiso 1 1 calc R
H15C H 0.8110 0.5838 -0.0841 0.128 Uiso 1 1 calc R

loop_
_atom_site_aniso_label
_atom_site_aniso_U_11
_atom_site_aniso_U_22
_atom_site_aniso_U_33
_atom_site_aniso_U_23
_atom_site_aniso_U_13
_atom_site_aniso_U_12
O1 0.0356(8) 0.0401(9) 0.0567(10) -0.0068(7) -0.0055(7) 0.0036(7)
O2 0.0539(11) 0.0653(12) 0.0520(11) -0.0012(9) -0.0051(8) 0.0046(9)
O3 0.0521(10) 0.0414(9) 0.0627(11) -0.0182(8) -0.0097(8) 0.0047(7)
O4 0.0312(8) 0.0432(9) 0.0594(10) -0.0106(8) -0.0051(7) -0.0001(6)
O5 0.0653(15) 0.106(2) 0.0965(19) 0.0165(16) 0.0179(13) 0.0142(14)
O6 0.0441(10) 0.0564(11) 0.0812(14) -0.0012(10) -0.0040(9) 0.0150(9)
C1 0.0333(11) 0.0380(11) 0.0515(13) -0.0090(10) -0.0038(9) -0.0001(9)
C2 0.0382(12) 0.0439(13) 0.0684(17) -0.0054(12) -0.0040(11) -0.0076(10)
C3 0.0458(14) 0.0487(14) 0.0804(19) -0.0130(13) -0.0147(13) -0.0166(11)
C4 0.0392(12) 0.0579(15) 0.0676(17) -0.0165(13) -0.0174(12) -0.0071(11)
C5 0.0315(10) 0.0380(11) 0.0533(13) -0.0103(10) -0.0098(9) 0.0014(8)
C6 0.0332(10) 0.0356(11) 0.0509(13) -0.0103(9) -0.0061(9) -0.0005(8)
C7 0.0369(11) 0.0375(11) 0.0468(12) -0.0064(9) -0.0106(9) 0.0031(9)
C8 0.0547(15) 0.0471(13) 0.0505(14) -0.0078(11) -0.0046(11) 0.0000(11)
C9 0.0316(12) 0.0599(16) 0.0744(19) -0.0059(14) -0.0037(12) 0.0033(11)
C10 0.0360(11) 0.0468(13) 0.0543(14) -0.0083(11) -0.0097(10) 0.0078(10)
C11 0.0617(17) 0.0476(14) 0.0662(18) 0.0005(13) -0.0146(14) -0.0053(12)
C12 0.125(3) 0.072(2) 0.061(2) -0.0111(17) -0.037(2) 0.020(2)
C13 0.179(5) 0.101(3) 0.070(2) -0.008(2) -0.049(3) 0.049(3)
C14 0.0570(17) 0.0655(17) 0.0532(16) -0.0059(13) -0.0050(13) -0.0067(14)
C15 0.090(3) 0.083(2) 0.073(2) 0.0143(19) -0.0149(19) -0.009(2)

loop_
_atom_type_symbol
_atom_type_description
_atom_type_scat_dispersion_real
_atom_type_scat_dispersion_imag
_atom_type_scat_source
C C 0.0033 0.0016 'International Tables Vol C Tables 4.2.6.8 and 6.1.1.4'
H H 0.0000 0.0000 'International Tables Vol C Tables 4.2.6.8 and 6.1.1.4'
O O 0.0106 0.0060 'International Tables Vol C Tables 4.2.6.8 and 6.1.1.4'

loop_
_geom_angle_atom_site_label_1
_geom_angle_atom_site_label_2
_geom_angle_atom_site_label_3
_geom_angle
C1 O1 H1 109.5
C14 O2 C8 119.3(2)
C7 O4 C9 116.17(19)
C11 O6 C10 61.60(17)
O1 C1 C2 111.16(18)
O1 C1 C6 106.04(18)
C2 C1 C6 110.7(2)
O1 C1 C8 108.9(2)
C2 C1 C8 111.2(2)
C6 C1 C8 108.72(19)
C3 C2 C1 111.0(2)
C3 C2 H2A 109.4
C1 C2 H2A 109.4
C3 C2 H2B 109.4
C1 C2 H2B 109.4
H2A C2 H2B 108.0
C2 C3 C4 111.9(2)
C2 C3 H3A 109.2
C4 C3 H3A 109.2
C2 C3 H3B 109.2
C4 C3 H3B 109.2
H3A C3 H3B 107.9
C3 C4 C5 113.6(2)
C3 C4 H4A 108.8
C5 C4 H4A 108.8
C3 C4 H4B 108.8
C5 C4 H4B 108.8
H4A C4 H4B 107.7
C7 C5 C4 110.60(19)
C7 C5 C6 111.16(18)
C4 C5 C6 108.7(2)
C7 C5 C10 105.97(19)
C4 C5 C10 108.7(2)
C6 C5 C10 111.67(18)
C1 C6 C5 113.73(18)
C1 C6 H6A 108.8
C5 C6 H6A 108.8
C1 C6 H6B 108.8
C5 C6 H6B 108.8
H6A C6 H6B 107.7
O3 C7 O4 123.3(2)
O3 C7 C5 125.6(2)
O4 C7 C5 111.06(18)
O2 C8 C1 109.4(2)
O2 C8 H8A 109.8
C1 C8 H8A 109.8
O2 C8 H8B 109.8
C1 C8 H8B 109.8
H8A C8 H8B 108.2
O4 C9 H9A 109.5
O4 C9 H9B 109.5
H9A C9 H9B 109.5
O4 C9 H9C 109.5
H9A C9 H9C 109.5
H9B C9 H9C 109.5
O6 C10 C11 58.80(17)
O6 C10 C12 114.3(2)
C11 C10 C12 119.5(3)
O6 C10 C5 114.1(2)
C11 C10 C5 121.5(2)
C12 C10 C5 115.2(2)
O6 C11 C10 59.60(17)
O6 C11 H11A 117.8
C10 C11 H11A 117.8
O6 C11 H11B 117.8
C10 C11 H11B 117.8
H11A C11 H11B 114.9
C13 C12 C10 117.9(3)
C13 C12 H12A 107.8
C10 C12 H12A 107.8
C13 C12 H12B 107.8
C10 C12 H12B 107.8
H12A C12 H12B 107.2
C12 C13 H13A 109.5
C12 C13 H13B 109.5
H13A C13 H13B 109.5
C12 C13 H13C 109.5
H13A C13 H13C 109.5
H13B C13 H13C 109.5
O5 C14 O2 123.1(3)
O5 C14 C15 125.7(3)
O2 C14 C15 111.2(3)
C14 C15 H15A 109.5
C14 C15 H15B 109.5
H15A C15 H15B 109.5
C14 C15 H15C 109.5
H15A C15 H15C 109.5
H15B C15 H15C 109.5

loop_
_geom_bond_atom_site_label_1
_geom_bond_atom_site_label_2
_geom_bond_distance
O1 C1 1.434(3)
O1 H1 0.8200
O2 C14 1.340(3)
O2 C8 1.445(3)
O3 C7 1.205(3)
O4 C7 1.339(3)
O4 C9 1.447(3)
O5 C14 1.180(4)
O6 C11 1.423(4)
O6 C10 1.435(3)
C1 C2 1.524(3)
C1 C6 1.527(3)
C1 C8 1.527(4)
C2 C3 1.516(4)
C2 H2A 0.9700
C2 H2B 0.9700
C3 C4 1.525(4)
C3 H3A 0.9700
C3 H3B 0.9700
C4 C5 1.541(3)
C4 H4A 0.9700
C4 H4B 0.9700
C5 C7 1.534(3)
C5 C6 1.544(3)
C5 C10 1.552(3)
C6 H6A 0.9700
C6 H6B 0.9700
C8 H8A 0.9700
C8 H8B 0.9700
C9 H9A 0.9600
C9 H9B 0.9600
C9 H9C 0.9600
C10 C11 1.463(4)
C10 C12 1.512(4)
C11 H11A 0.9700
C11 H11B 0.9700
C12 C13 1.471(5)
C12 H12A 0.9700
C12 H12B 0.9700
C13 H13A 0.9600
C13 H13B 0.9600
C13 H13C 0.9600
C14 C15 1.485(5)
C15 H15A 0.9600
C15 H15B 0.9600
C15 H15C 0.9600

loop_
_geom_hbond_atom_site_label_D
_geom_hbond_atom_site_label_H
_geom_hbond_atom_site_label_A
_geom_hbond_distance_DH
_geom_hbond_distance_HA
_geom_hbond_distance_DA
_geom_hbond_angle_DHA
_geom_hbond_site_symmetry_A
O1 H1 O3 0.82 2.14 2.934(2) 163.3 2_666

loop_
_geom_torsion_atom_site_label_1
_geom_torsion_atom_site_label_2
_geom_torsion_atom_site_label_3
_geom_torsion_atom_site_label_4
_geom_torsion
O1 C1 C2 C3 61.8(3)
C6 C1 C2 C3 -55.7(3)
C8 C1 C2 C3 -176.7(2)
C1 C2 C3 C4 55.3(3)
C2 C3 C4 C5 -54.5(3)
C3 C4 C5 C7 -70.7(3)
C3 C4 C5 C6 51.6(3)
C3 C4 C5 C10 173.4(2)
O1 C1 C6 C5 -64.6(2)
C2 C1 C6 C5 56.1(2)
C8 C1 C6 C5 178.49(19)
C7 C5 C6 C1 69.1(2)
C4 C5 C6 C1 -52.9(2)
C10 C5 C6 C1 -172.81(18)
C9 O4 C7 O3 6.9(3)
C9 O4 C7 C5 -176.5(2)
C4 C5 C7 O3 -7.6(3)
C6 C5 C7 O3 -128.5(3)
C10 C5 C7 O3 110.0(3)
C4 C5 C7 O4 175.9(2)
C6 C5 C7 O4 55.0(3)
C10 C5 C7 O4 -66.5(2)
C14 O2 C8 C1 113.4(3)
O1 C1 C8 O2 57.1(3)
C2 C1 C8 O2 -65.7(3)
C6 C1 C8 O2 172.23(19)
C11 O6 C10 C12 111.0(3)
C11 O6 C10 C5 -113.5(3)
C7 C5 C10 O6 168.9(2)
C4 C5 C10 O6 -72.2(3)
C6 C5 C10 O6 47.8(3)
C7 C5 C10 C11 102.0(3)
C4 C5 C10 C11 -139.1(2)
C6 C5 C10 C11 -19.2(3)
C7 C5 C10 C12 -56.0(3)
C4 C5 C10 C12 62.9(3)
C6 C5 C10 C12 -177.2(3)
C12 C10 C11 O6 -102.1(3)
C5 C10 C11 O6 100.8(2)
O6 C10 C12 C13 -41.0(5)
C11 C10 C12 C13 25.6(6)
C5 C10 C12 C13 -176.0(4)
C8 O2 C14 O5 4.6(5)
C8 O2 C14 C15 -175.0(3)
